data_4328315
loop_
_publ_author_name
'Baoming Ji'
'Dongsheng Deng'
'Xiao He'
'Bin Liu'
'Shaobin Miao'
'Ning Ma'
'Weizhou Wang'
'Liguo Ji'
'Peng Liu'
'Xianfei Li'

_publ_contact_author_address
; 
College of Chemistry and Chemical Engineering
Luoyang Normal University
Luoyang 471022
P. R. China 
;
_publ_contact_author_email dengdongsheng168@sina.com
_publ_contact_author_fax '086 379 65523821'
_publ_contact_author_name 'Dong-sheng Deng'
_publ_contact_author_phone '086 379 65523821'
_publ_section_title
;
 Syntheses, Structures, Luminescence, and Magnetic Properties of
 One-dimensional Lanthanide Coordination Polymers with a Rigid
 2,2'-Bipyridine-3,3',6,6'-tetracarboxylic Acid Ligand
;
_journal_name_full 'Inorganic Chemistry'
_journal_page_first 2170
_journal_page_last 2177
_journal_paper_doi 10.1021/ic202063h
_journal_volume 51
_journal_year 2012
_chemical_formula_sum 'C14 H11 N2 Nd O11'
_chemical_formula_weight 527.49
_chemical_name_systematic
;
 ?
;
_space_group_IT_number 2
_symmetry_cell_setting triclinic
_symmetry_space_group_name_Hall '-P 1'
_symmetry_space_group_name_H-M 'P -1'
_atom_sites_solution_hydrogens geom
_atom_sites_solution_primary direct
_atom_sites_solution_secondary difmap
_audit_creation_method SHELXL-97
_cell_angle_alpha 86.1740(10)
_cell_angle_beta 88.2810(10)
_cell_angle_gamma 84.7320(10)
_cell_formula_units_Z 2
_cell_length_a 9.2072(12)
_cell_length_b 9.3200(12)
_cell_length_c 9.4981(12)
_cell_measurement_reflns_used 3399
_cell_measurement_temperature 296(2)
_cell_measurement_theta_max 28.13
_cell_measurement_theta_min 2.98
_cell_volume 809.56(18)
_computing_cell_refinement 'Bruker SMART'
_computing_data_collection 'Bruker SMART'
_computing_data_reduction 'Bruker SAINT'
_computing_molecular_graphics 'Bruker SHELXTL'
_computing_publication_material 'Bruker SHELXTL'
_computing_structure_refinement 'SHELXL-97 (Sheldrick, 1997)'
_computing_structure_solution 'SHELXS-97 (Sheldrick, 1990)'
_diffrn_ambient_temperature 296(2)
_diffrn_measured_fraction_theta_full 0.993
_diffrn_measured_fraction_theta_max 0.993
_diffrn_measurement_device_type 'CCD area detector'
_diffrn_measurement_method 'phi and omega scans'
_diffrn_radiation_monochromator graphite
_diffrn_radiation_source 'fine-focus sealed tube'
_diffrn_radiation_type MoK\a
_diffrn_radiation_wavelength 0.71073
_diffrn_reflns_av_R_equivalents 0.0231
_diffrn_reflns_av_sigmaI/netI 0.0347
_diffrn_reflns_limit_h_max 11
_diffrn_reflns_limit_h_min -11
_diffrn_reflns_limit_k_max 11
_diffrn_reflns_limit_k_min -11
_diffrn_reflns_limit_l_max 11
_diffrn_reflns_limit_l_min -11
_diffrn_reflns_number 6232
_diffrn_reflns_theta_full 25.50
_diffrn_reflns_theta_max 25.50
_diffrn_reflns_theta_min 2.98
_exptl_absorpt_coefficient_mu 3.277
_exptl_absorpt_correction_T_max 0.7503
_exptl_absorpt_correction_T_min 0.3769
_exptl_absorpt_correction_type multi-scan
_exptl_absorpt_process_details 'SADABS (Sheldrick, 1996)'
_exptl_crystal_colour yellow
_exptl_crystal_density_diffrn 2.164
_exptl_crystal_description block
_exptl_crystal_F_000 514
_exptl_crystal_size_max 0.37
_exptl_crystal_size_mid 0.21
_exptl_crystal_size_min 0.09
_refine_diff_density_max 0.522
_refine_diff_density_min -0.750
_refine_diff_density_rms 0.102
_refine_ls_extinction_method none
_refine_ls_goodness_of_fit_ref 1.048
_refine_ls_hydrogen_treatment constr
_refine_ls_matrix_type full
_refine_ls_number_parameters 253
_refine_ls_number_reflns 3001
_refine_ls_number_restraints 0
_refine_ls_restrained_S_all 1.048
_refine_ls_R_factor_all 0.0254
_refine_ls_R_factor_gt 0.0223
_refine_ls_shift/su_max 0.001
_refine_ls_shift/su_mean 0.000
_refine_ls_structure_factor_coef Fsqd
_refine_ls_weighting_details 'calc w=1/[\s^2^(Fo^2^)+(0.0234P)^2^+0.3863P] where P=(Fo^2^+2Fc^2^)/3'
_refine_ls_weighting_scheme calc
_refine_ls_wR_factor_gt 0.0495
_refine_ls_wR_factor_ref 0.0510
_reflns_number_gt 2751
_reflns_number_total 3001
_reflns_threshold_expression >2sigma(I)
_cod_data_source_file ic202063h_si_002.cif
_cod_data_source_block a
_cod_database_code 4328315

loop_
_symmetry_equiv_pos_as_xyz
'x, y, z'
'-x, -y, -z'

loop_
_atom_site_label
_atom_site_type_symbol
_atom_site_fract_x
_atom_site_fract_y
_atom_site_fract_z
_atom_site_U_iso_or_equiv
_atom_site_adp_type
_atom_site_occupancy
_atom_site_symmetry_multiplicity
_atom_site_calc_flag
_atom_site_refinement_flags
Nd1 Nd 0.405868(19) 0.872379(18) 0.646522(19) 0.01306(7) Uani 1 1 d .
O1 O 0.5364(3) 0.8614(3) 0.8768(3) 0.0319(6) Uani 1 1 d .
H1W H 0.4845 0.8342 0.9434 0.048 Uiso 1 1 d R
H2W H 0.6084 0.8987 0.9011 0.048 Uiso 1 1 d R
O2 O 0.1788(3) 0.8001(3) 0.5403(3) 0.0232(6) Uani 1 1 d .
H3W H 0.1055 0.8560 0.5562 0.035 Uiso 1 1 d R
H4W H 0.1902 0.7891 0.4546 0.035 Uiso 1 1 d R
O3 O 0.1892(3) 0.0393(3) 0.0567(3) 0.0240(6) Uani 1 1 d .
H5W H 0.1120 0.0904 0.0675 0.036 Uiso 1 1 d R
H6W H 0.1929 0.0021 -0.0204 0.036 Uiso 1 1 d R
O4 O 0.2057(3) 0.8706(2) 0.8227(2) 0.0197(5) Uani 1 1 d .
O5 O 0.0314(3) 0.7502(3) 0.9347(3) 0.0289(6) Uani 1 1 d .
O6 O 0.5456(2) 0.2482(2) 0.5819(2) 0.0178(5) Uani 1 1 d .
O7 O 0.4010(3) 0.1165(2) 0.7219(3) 0.0251(6) Uani 1 1 d .
O8 O 0.6330(3) 0.2688(3) 0.9089(3) 0.0251(6) Uani 1 1 d .
O9 O 0.8164(3) 0.1843(2) 0.7664(3) 0.0248(6) Uani 1 1 d .
H9 H 0.8087 0.1085 0.8139 0.037 Uiso 1 1 calc R
O10 O 0.6434(2) 0.9393(2) 0.5614(2) 0.0183(5) Uani 1 1 d .
O11 O 0.8805(3) 0.8921(3) 0.5188(6) 0.0869(16) Uani 1 1 d .
N1 N 0.3643(3) 0.6216(3) 0.7746(3) 0.0139(6) Uani 1 1 d .
N2 N 0.6188(3) 0.6631(3) 0.6542(3) 0.0140(6) Uani 1 1 d .
C1 C 0.7635(4) 0.8561(4) 0.5612(4) 0.0274(9) Uani 1 1 d .
C2 C 0.7534(4) 0.7009(4) 0.6170(4) 0.0200(8) Uani 1 1 d .
C3 C 0.8760(4) 0.6043(4) 0.6258(4) 0.0236(8) Uani 1 1 d .
H3 H 0.9669 0.6315 0.5947 0.028 Uiso 1 1 calc R
C4 C 0.8599(4) 0.4662(4) 0.6821(4) 0.0233(8) Uani 1 1 d .
H4 H 0.9410 0.3991 0.6903 0.028 Uiso 1 1 calc R
C5 C 0.7242(4) 0.4268(3) 0.7265(4) 0.0169(7) Uani 1 1 d .
C6 C 0.6015(4) 0.5275(3) 0.7044(3) 0.0136(7) Uani 1 1 d .
C7 C 0.4462(3) 0.5006(3) 0.7407(3) 0.0121(7) Uani 1 1 d .
C8 C 0.3852(4) 0.3668(3) 0.7474(3) 0.0150(7) Uani 1 1 d .
C9 C 0.2471(4) 0.3600(4) 0.8107(4) 0.0209(8) Uani 1 1 d .
H9A H 0.2058 0.2724 0.8206 0.025 Uiso 1 1 calc R
C10 C 0.1715(4) 0.4824(4) 0.8587(4) 0.0207(8) Uani 1 1 d .
H10 H 0.0833 0.4773 0.9084 0.025 Uiso 1 1 calc R
C11 C 0.2302(4) 0.6134(3) 0.8310(3) 0.0148(7) Uani 1 1 d .
C12 C 0.1472(4) 0.7558(4) 0.8660(4) 0.0172(7) Uani 1 1 d .
C13 C 0.4514(4) 0.2330(3) 0.6790(4) 0.0173(7) Uani 1 1 d .
C14 C 0.7169(4) 0.2843(4) 0.8090(4) 0.0175(7) Uani 1 1 d .

loop_
_atom_site_aniso_label
_atom_site_aniso_U_11
_atom_site_aniso_U_22
_atom_site_aniso_U_33
_atom_site_aniso_U_23
_atom_site_aniso_U_13
_atom_site_aniso_U_12
Nd1 0.01321(10) 0.00884(10) 0.01702(10) -0.00049(7) 0.00362(7) -0.00194(7)
O1 0.0342(16) 0.0404(16) 0.0233(14) 0.0018(12) -0.0030(12) -0.0173(13)
O2 0.0165(13) 0.0271(14) 0.0258(14) -0.0026(11) 0.0011(11) -0.0014(11)
O3 0.0260(14) 0.0204(13) 0.0242(13) -0.0022(11) -0.0019(11) 0.0066(11)
O4 0.0230(13) 0.0125(12) 0.0232(13) -0.0018(10) 0.0081(10) -0.0014(10)
O5 0.0224(14) 0.0195(13) 0.0433(16) -0.0028(12) 0.0189(12) 0.0004(11)
O6 0.0174(13) 0.0171(12) 0.0193(12) -0.0050(10) 0.0048(10) -0.0022(10)
O7 0.0334(15) 0.0119(12) 0.0303(14) -0.0032(11) 0.0106(12) -0.0058(11)
O8 0.0244(14) 0.0266(14) 0.0225(14) 0.0067(11) 0.0019(11) 0.0013(11)
O9 0.0306(15) 0.0147(12) 0.0265(14) 0.0048(10) 0.0012(11) 0.0072(11)
O10 0.0151(12) 0.0122(12) 0.0274(13) 0.0018(10) 0.0026(10) -0.0026(10)
O11 0.0220(18) 0.0285(18) 0.201(5) 0.038(2) 0.037(2) 0.0022(14)
N1 0.0148(15) 0.0114(14) 0.0152(14) -0.0007(11) 0.0026(11) -0.0003(11)
N2 0.0108(14) 0.0124(14) 0.0189(15) -0.0005(11) 0.0000(11) -0.0025(11)
C1 0.0150(19) 0.0187(19) 0.047(2) 0.0055(17) 0.0046(17) -0.0035(15)
C2 0.0159(18) 0.0189(18) 0.0257(19) -0.0024(15) 0.0027(15) -0.0045(14)
C3 0.0090(17) 0.0199(19) 0.041(2) 0.0005(16) 0.0060(16) -0.0031(14)
C4 0.0159(19) 0.0169(18) 0.036(2) -0.0002(16) -0.0031(16) 0.0046(14)
C5 0.0165(18) 0.0134(17) 0.0205(18) -0.0012(14) -0.0004(14) 0.0005(14)
C6 0.0173(17) 0.0090(15) 0.0153(16) -0.0035(13) -0.0009(13) -0.0023(13)
C7 0.0126(17) 0.0111(16) 0.0122(16) 0.0000(12) 0.0009(13) -0.0001(13)
C8 0.0181(18) 0.0130(17) 0.0133(16) -0.0001(13) 0.0012(14) 0.0002(13)
C9 0.0218(19) 0.0125(17) 0.029(2) -0.0008(14) 0.0053(16) -0.0065(14)
C10 0.0167(18) 0.0197(18) 0.0254(19) -0.0034(15) 0.0100(15) -0.0027(14)
C11 0.0155(18) 0.0158(17) 0.0131(16) -0.0011(13) 0.0019(13) -0.0018(13)
C12 0.0175(19) 0.0159(17) 0.0178(17) -0.0019(14) 0.0005(14) 0.0011(14)
C13 0.0195(18) 0.0139(17) 0.0191(18) -0.0045(14) -0.0034(15) -0.0007(14)
C14 0.0184(18) 0.0156(17) 0.0185(18) 0.0005(14) -0.0043(15) -0.0015(14)

loop_
_atom_type_symbol
_atom_type_description
_atom_type_scat_dispersion_real
_atom_type_scat_dispersion_imag
_atom_type_scat_source
C C 0.0033 0.0016 'International Tables Vol C Tables 4.2.6.8 and 6.1.1.4'
H H 0.0000 0.0000 'International Tables Vol C Tables 4.2.6.8 and 6.1.1.4'
N N 0.0061 0.0033 'International Tables Vol C Tables 4.2.6.8 and 6.1.1.4'
O O 0.0106 0.0060 'International Tables Vol C Tables 4.2.6.8 and 6.1.1.4'
Nd Nd -0.1943 3.0179 'International Tables Vol C Tables 4.2.6.8 and 6.1.1.4'

loop_
_geom_angle_atom_site_label_1
_geom_angle_atom_site_label_2
_geom_angle_atom_site_label_3
_geom_angle
_geom_angle_site_symmetry_1
_geom_angle_site_symmetry_3
O7 Nd1 O10 78.74(8) 1_565 .
O7 Nd1 O4 79.64(8) 1_565 .
O10 Nd1 O4 152.36(8) . .
O7 Nd1 O2 117.57(8) 1_565 .
O10 Nd1 O2 136.83(8) . .
O4 Nd1 O2 69.37(8) . .
O7 Nd1 O1 72.09(9) 1_565 .
O10 Nd1 O1 80.06(8) . .
O4 Nd1 O1 77.03(9) . .
O2 Nd1 O1 141.71(8) . .
O7 Nd1 O6 136.06(8) 1_565 2_666
O10 Nd1 O6 74.37(8) . 2_666
O4 Nd1 O6 133.18(8) . 2_666
O2 Nd1 O6 66.80(8) . 2_666
O1 Nd1 O6 134.15(8) . 2_666
O7 Nd1 O10 68.64(8) 1_565 2_676
O10 Nd1 O10 73.94(8) . 2_676
O4 Nd1 O10 113.41(7) . 2_676
O2 Nd1 O10 76.09(7) . 2_676
O1 Nd1 O10 136.15(8) . 2_676
O6 Nd1 O10 70.86(7) 2_666 2_676
O7 Nd1 N1 134.34(8) 1_565 .
O10 Nd1 N1 123.46(8) . .
O4 Nd1 N1 63.85(8) . .
O2 Nd1 N1 75.38(8) . .
O1 Nd1 N1 73.66(8) . .
O6 Nd1 N1 89.59(8) 2_666 .
O10 Nd1 N1 150.06(8) 2_676 .
O7 Nd1 N2 129.86(9) 1_565 .
O10 Nd1 N2 64.09(8) . .
O4 Nd1 N2 120.25(8) . .
O2 Nd1 N2 112.56(8) . .
O1 Nd1 N2 69.46(9) . .
O6 Nd1 N2 65.26(8) 2_666 .
O10 Nd1 N2 125.21(8) 2_676 .
N1 Nd1 N2 60.01(8) . .
O7 Nd1 Nd1 69.32(6) 1_565 2_676
O10 Nd1 Nd1 38.22(5) . 2_676
O4 Nd1 Nd1 142.56(5) . 2_676
O2 Nd1 Nd1 106.75(6) . 2_676
O1 Nd1 Nd1 111.07(6) . 2_676
O6 Nd1 Nd1 67.99(5) 2_666 2_676
O10 Nd1 Nd1 35.72(5) 2_676 2_676
N1 Nd1 Nd1 153.23(6) . 2_676
N2 Nd1 Nd1 96.07(6) . 2_676
Nd1 O1 H1W 111.6 . .
Nd1 O1 H2W 132.5 . .
H1W O1 H2W 113.5 . .
Nd1 O2 H3W 113.1 . .
Nd1 O2 H4W 111.8 . .
H3W O2 H4W 111.1 . .
H5W O3 H6W 111.4 . .
C12 O4 Nd1 123.0(2) . .
C13 O6 Nd1 132.2(2) . 2_666
C13 O7 Nd1 137.5(2) . 1_545
C14 O9 H9 109.5 . .
C1 O10 Nd1 126.3(2) . .
C1 O10 Nd1 119.0(2) . 2_676
Nd1 O10 Nd1 106.06(8) . 2_676
C11 N1 C7 120.2(3) . .
C11 N1 Nd1 114.1(2) . .
C7 N1 Nd1 121.1(2) . .
C6 N2 C2 119.8(3) . .
C6 N2 Nd1 123.4(2) . .
C2 N2 Nd1 116.5(2) . .
O11 C1 O10 125.1(3) . .
O11 C1 C2 118.6(3) . .
O10 C1 C2 116.3(3) . .
N2 C2 C3 122.5(3) . .
N2 C2 C1 116.5(3) . .
C3 C2 C1 121.0(3) . .
C2 C3 C4 118.0(3) . .
C2 C3 H3 121.0 . .
C4 C3 H3 121.0 . .
C5 C4 C3 120.4(3) . .
C5 C4 H4 119.8 . .
C3 C4 H4 119.8 . .
C4 C5 C6 118.7(3) . .
C4 C5 C14 117.8(3) . .
C6 C5 C14 123.2(3) . .
N2 C6 C5 120.3(3) . .
N2 C6 C7 114.0(3) . .
C5 C6 C7 125.6(3) . .
N1 C7 C8 120.4(3) . .
N1 C7 C6 112.5(3) . .
C8 C7 C6 127.0(3) . .
C9 C8 C7 117.8(3) . .
C9 C8 C13 116.9(3) . .
C7 C8 C13 125.0(3) . .
C10 C9 C8 120.4(3) . .
C10 C9 H9A 119.8 . .
C8 C9 H9A 119.8 . .
C9 C10 C11 118.3(3) . .
C9 C10 H10 120.8 . .
C11 C10 H10 120.8 . .
N1 C11 C10 121.9(3) . .
N1 C11 C12 116.2(3) . .
C10 C11 C12 121.9(3) . .
O5 C12 O4 126.2(3) . .
O5 C12 C11 117.5(3) . .
O4 C12 C11 116.4(3) . .
O6 C13 O7 126.0(3) . .
O6 C13 C8 118.1(3) . .
O7 C13 C8 115.8(3) . .
O8 C14 O9 125.1(3) . .
O8 C14 C5 122.1(3) . .
O9 C14 C5 112.6(3) . .

loop_
_geom_bond_atom_site_label_1
_geom_bond_atom_site_label_2
_geom_bond_distance
_geom_bond_site_symmetry_2
Nd1 O7 2.426(2) 1_565
Nd1 O10 2.430(2) .
Nd1 O4 2.452(2) .
Nd1 O2 2.514(2) .
Nd1 O1 2.519(3) .
Nd1 O6 2.519(2) 2_666
Nd1 O10 2.575(2) 2_676
Nd1 N1 2.616(3) .
Nd1 N2 2.634(3) .
Nd1 Nd1 3.9993(5) 2_676
O1 H1W 0.8223 .
O1 H2W 0.8220 .
O2 H3W 0.8305 .
O2 H4W 0.8299 .
O3 H5W 0.8265 .
O3 H6W 0.8293 .
O4 C12 1.280(4) .
O5 C12 1.237(4) .
O6 C13 1.257(4) .
O6 Nd1 2.519(2) 2_666
O7 C13 1.258(4) .
O7 Nd1 2.426(2) 1_545
O8 C14 1.215(4) .
O9 C14 1.320(4) .
O9 H9 0.8200 .
O10 C1 1.291(4) .
O10 Nd1 2.575(2) 2_676
O11 C1 1.208(5) .
N1 C11 1.337(4) .
N1 C7 1.350(4) .
N2 C6 1.342(4) .
N2 C2 1.350(4) .
C1 C2 1.517(5) .
C2 C3 1.379(5) .
C3 C4 1.380(5) .
C3 H3 0.9300 .
C4 C5 1.381(5) .
C4 H4 0.9300 .
C5 C6 1.412(5) .
C5 C14 1.502(5) .
C6 C7 1.500(4) .
C7 C8 1.411(4) .
C8 C9 1.395(5) .
C8 C13 1.514(4) .
C9 C10 1.377(5) .
C9 H9A 0.9300 .
C10 C11 1.387(5) .
C10 H10 0.9300 .
C11 C12 1.520(4) .

loop_
_geom_hbond_atom_site_label_D
_geom_hbond_atom_site_label_H
_geom_hbond_atom_site_label_A
_geom_hbond_distance_DH
_geom_hbond_distance_HA
_geom_hbond_distance_DA
_geom_hbond_angle_DHA
_geom_hbond_site_symmetry_A
O9 H9 O3 0.82 1.78 2.592(3) 168.4 2_656
O3 H6W O4 0.83 1.99 2.800(3) 166.7 1_544
O3 H5W O5 0.83 1.89 2.695(3) 162.8 2_566
O2 H4W O9 0.83 2.10 2.907(3) 164.2 2_666
O2 H3W O11 0.83 2.10 2.810(4) 142.6 1_455
O1 H2W O3 0.82 2.06 2.871(4) 169.1 2_666
O1 H1W O8 0.82 2.00 2.807(4) 169.1 2_667

loop_
_geom_torsion_atom_site_label_1
_geom_torsion_atom_site_label_2
_geom_torsion_atom_site_label_3
_geom_torsion_atom_site_label_4
_geom_torsion
_geom_torsion_site_symmetry_1
_geom_torsion_site_symmetry_4
O7 Nd1 O4 C12 -170.9(3) 1_565 .
O10 Nd1 O4 C12 -131.9(2) . .
O2 Nd1 O4 C12 64.2(2) . .
O1 Nd1 O4 C12 -97.1(3) . .
O6 Nd1 O4 C12 42.7(3) 2_666 .
O10 Nd1 O4 C12 127.9(2) 2_676 .
N1 Nd1 O4 C12 -19.1(2) . .
N2 Nd1 O4 C12 -40.5(3) . .
Nd1 Nd1 O4 C12 155.1(2) 2_676 .
O7 Nd1 O10 C1 142.3(3) 1_565 .
O4 Nd1 O10 C1 103.1(3) . .
O2 Nd1 O10 C1 -99.2(3) . .
O1 Nd1 O10 C1 68.7(3) . .
O6 Nd1 O10 C1 -72.8(3) 2_666 .
O10 Nd1 O10 C1 -147.0(3) 2_676 .
N1 Nd1 O10 C1 6.0(3) . .
N2 Nd1 O10 C1 -3.2(3) . .
Nd1 Nd1 O10 C1 -147.0(3) 2_676 .
O7 Nd1 O10 Nd1 -70.79(9) 1_565 2_676
O4 Nd1 O10 Nd1 -109.96(15) . 2_676
O2 Nd1 O10 Nd1 47.74(14) . 2_676
O1 Nd1 O10 Nd1 -144.32(10) . 2_676
O6 Nd1 O10 Nd1 74.11(9) 2_666 2_676
O10 Nd1 O10 Nd1 0.0 2_676 2_676
N1 Nd1 O10 Nd1 152.95(8) . 2_676
N2 Nd1 O10 Nd1 143.80(11) . 2_676
O7 Nd1 N1 C11 62.3(3) 1_565 .
O10 Nd1 N1 C11 170.9(2) . .
O4 Nd1 N1 C11 21.7(2) . .
O2 Nd1 N1 C11 -52.2(2) . .
O1 Nd1 N1 C11 105.0(2) . .
O6 Nd1 N1 C11 -118.3(2) 2_666 .
O10 Nd1 N1 C11 -70.3(3) 2_676 .
N2 Nd1 N1 C11 -179.6(3) . .
Nd1 Nd1 N1 C11 -150.46(17) 2_676 .
O7 Nd1 N1 C7 -141.6(2) 1_565 .
O10 Nd1 N1 C7 -33.0(3) . .
O4 Nd1 N1 C7 177.8(3) . .
O2 Nd1 N1 C7 103.9(2) . .
O1 Nd1 N1 C7 -98.9(2) . .
O6 Nd1 N1 C7 37.8(2) 2_666 .
O10 Nd1 N1 C7 85.8(3) 2_676 .
N2 Nd1 N1 C7 -23.5(2) . .
Nd1 Nd1 N1 C7 5.6(3) 2_676 .
O7 Nd1 N2 C6 132.1(2) 1_565 .
O10 Nd1 N2 C6 178.5(3) . .
O4 Nd1 N2 C6 29.6(3) . .
O2 Nd1 N2 C6 -48.9(3) . .
O1 Nd1 N2 C6 89.8(2) . .
O6 Nd1 N2 C6 -97.5(2) 2_666 .
O10 Nd1 N2 C6 -137.5(2) 2_676 .
N1 Nd1 N2 C6 7.4(2) . .
Nd1 Nd1 N2 C6 -159.9(2) 2_676 .
O7 Nd1 N2 C2 -41.8(3) 1_565 .
O10 Nd1 N2 C2 4.7(2) . .
O4 Nd1 N2 C2 -144.3(2) . .
O2 Nd1 N2 C2 137.2(2) . .
O1 Nd1 N2 C2 -84.0(2) . .
O6 Nd1 N2 C2 88.6(2) 2_666 .
O10 Nd1 N2 C2 48.7(3) 2_676 .
N1 Nd1 N2 C2 -166.5(3) . .
Nd1 Nd1 N2 C2 26.2(2) 2_676 .
Nd1 O10 C1 O11 -179.7(4) . .
Nd1 O10 C1 O11 37.1(6) 2_676 .
Nd1 O10 C1 C2 1.4(5) . .
Nd1 O10 C1 C2 -141.8(3) 2_676 .
C6 N2 C2 C3 1.2(5) . .
Nd1 N2 C2 C3 175.3(3) . .
C6 N2 C2 C1 180.0(3) . .
Nd1 N2 C2 C1 -5.9(4) . .
O11 C1 C2 N2 -175.6(4) . .
O10 C1 C2 N2 3.4(5) . .
O11 C1 C2 C3 3.2(6) . .
O10 C1 C2 C3 -177.8(4) . .
N2 C2 C3 C4 -3.6(6) . .
C1 C2 C3 C4 177.7(4) . .
C2 C3 C4 C5 0.7(6) . .
C3 C4 C5 C6 4.2(5) . .
C3 C4 C5 C14 -169.8(3) . .
C2 N2 C6 C5 3.9(5) . .
Nd1 N2 C6 C5 -169.8(2) . .
C2 N2 C6 C7 -179.7(3) . .
Nd1 N2 C6 C7 6.6(4) . .
C4 C5 C6 N2 -6.6(5) . .
C14 C5 C6 N2 167.0(3) . .
C4 C5 C6 C7 177.5(3) . .
C14 C5 C6 C7 -8.9(5) . .
C11 N1 C7 C8 8.1(5) . .
Nd1 N1 C7 C8 -146.5(2) . .
C11 N1 C7 C6 -169.4(3) . .
Nd1 N1 C7 C6 35.9(3) . .
N2 C6 C7 N1 -26.6(4) . .
C5 C6 C7 N1 149.5(3) . .
N2 C6 C7 C8 156.0(3) . .
C5 C6 C7 C8 -27.8(5) . .
N1 C7 C8 C9 -10.0(5) . .
C6 C7 C8 C9 167.2(3) . .
N1 C7 C8 C13 163.9(3) . .
C6 C7 C8 C13 -19.0(5) . .
C7 C8 C9 C10 2.9(5) . .
C13 C8 C9 C10 -171.4(3) . .
C8 C9 C10 C11 5.7(5) . .
C7 N1 C11 C10 1.0(5) . .
Nd1 N1 C11 C10 157.3(3) . .
C7 N1 C11 C12 179.7(3) . .
Nd1 N1 C11 C12 -24.0(3) . .
C9 C10 C11 N1 -8.0(5) . .
C9 C10 C11 C12 173.4(3) . .
Nd1 O4 C12 O5 -166.6(3) . .
Nd1 O4 C12 C11 14.5(4) . .
N1 C11 C12 O5 -170.8(3) . .
C10 C11 C12 O5 7.9(5) . .
N1 C11 C12 O4 8.2(4) . .
C10 C11 C12 O4 -173.1(3) . .
Nd1 O6 C13 O7 35.5(5) 2_666 .
Nd1 O6 C13 C8 -141.2(2) 2_666 .
Nd1 O7 C13 O6 -11.3(6) 1_545 .
Nd1 O7 C13 C8 165.4(2) 1_545 .
C9 C8 C13 O6 155.4(3) . .
C7 C8 C13 O6 -18.5(5) . .
C9 C8 C13 O7 -21.7(5) . .
C7 C8 C13 O7 164.4(3) . .
C4 C5 C14 O8 140.7(4) . .
C6 C5 C14 O8 -32.9(5) . .
C4 C5 C14 O9 -35.3(4) . .
C6 C5 C14 O9 151.1(3) . .
